data_1545320
loop_
_publ_author_name
'Elbaz, Giselle A.'
'Straus, Daniel B.'
'Semonin, Octavi E.'
'Hull, Trevor D.'
'Paley, Daniel W.'
'Kim, Philip'
'Owen, Jonathan S.'
'Kagan, Cherie R.'
'Roy, Xavier'

_publ_section_title
;
 Unbalanced Hole and Electron Diffusion in Lead Bromide Perovskites.
;
_journal_issue 3
_journal_name_full 'Nano letters'
_journal_page_first 1727
_journal_page_last 1732
_journal_paper_doi 10.1021/acs.nanolett.6b05022
_journal_volume 17
_journal_year 2017
_chemical_formula_moiety 'Br3 Pb, C H6 N'
_chemical_formula_sum 'C H6 Br3 N Pb'
_chemical_formula_weight 478.99
_space_group_crystal_system cubic
_space_group_IT_number 221
_space_group_name_Hall '-P 4 2 3'
_space_group_name_H-M_alt 'P m -3 m'
_symmetry_space_group_name_Hall '-P 4 2 3'
_symmetry_space_group_name_H-M 'P m -3 m'
_atom_sites_solution_hydrogens difmap
_audit_creation_date 2016-11-16
_audit_creation_method
;
Olex2 1.2
(compiled 2016.11.07 svn.r3353 for OlexSys, GUI svn.r5261)
;
_cell_angle_alpha 90
_cell_angle_beta 90
_cell_angle_gamma 90
_cell_formula_units_Z 1
_cell_length_a 5.91950(10)
_cell_length_b 5.91950(10)
_cell_length_c 5.91950(10)
_cell_measurement_reflns_used 1650
_cell_measurement_temperature 293.92(10)
_cell_measurement_theta_max 27.9110
_cell_measurement_theta_min 4.8580
_cell_volume 207.422(6)
_computing_cell_refinement 'CrysAlisPro 1.171.38.43 (Rigaku OD, 2015)'
_computing_data_collection 'CrysAlisPro 1.171.38.43 (Rigaku OD, 2015)'
_computing_data_reduction 'CrysAlisPro 1.171.38.43 (Rigaku OD, 2015)'
_computing_molecular_graphics 'Olex2 (Dolomanov et al., 2009)'
_computing_publication_material 'Olex2 (Dolomanov et al., 2009)'
_computing_structure_refinement 'SHELXL-2014/7 (Sheldrick, 2014)'
_diffrn_ambient_environment air
_diffrn_ambient_temperature 294
_diffrn_detector 'CCD plate'
_diffrn_detector_area_resol_mean 8.0549
_diffrn_detector_type EosS2
_diffrn_measured_fraction_theta_full 1.000
_diffrn_measured_fraction_theta_max 0.988
_diffrn_measurement_details
;
List of Runs (angles in degrees, time in seconds):

  # Type    Start    End  Width  t~exp~   \w     \q     \k     \f   Frames
--------------------------------------------------------------------------
  1  \w    -12.00  84.00   1.00    3.00    --   17.35  19.00 -60.00   96
  2  \w     20.00  74.00   1.00    3.00    --   17.35  57.00  60.00   54
  3  \w      1.00  85.00   1.00    3.00    --   17.35  57.00   0.00   84
  4  \w     -8.00  85.00   1.00    3.00    --   17.35  77.00 150.00   93
  5  \w    -28.00  53.00   1.00    3.00    --  -14.69  57.00 -90.00   81
  6  \w    -17.00  56.00   1.00    3.00    --   17.35 -99.00   0.00   73
  7  \w    -16.00  56.00   1.00    3.00    --   17.35 -99.00 120.00   72
  8  \w    -19.00  54.00   1.00    3.00    --   17.35 -99.00-150.00   73
;
_diffrn_measurement_device 'four-circle diffractometer'
_diffrn_measurement_device_type 'SuperNova, Dual, Cu at zero, EosS2'
_diffrn_measurement_method '\w scans'
_diffrn_orient_matrix_type 'CrysAlisPro convention (1999,Acta A55,543-557)'
_diffrn_orient_matrix_UB_11 -0.0593598000
_diffrn_orient_matrix_UB_12 0.0028415000
_diffrn_orient_matrix_UB_13 -0.1040325000
_diffrn_orient_matrix_UB_21 0.0282223000
_diffrn_orient_matrix_UB_22 0.1157462000
_diffrn_orient_matrix_UB_23 -0.0129454000
_diffrn_orient_matrix_UB_31 0.1001745000
_diffrn_orient_matrix_UB_32 -0.0309867000
_diffrn_orient_matrix_UB_33 -0.0579880000
_diffrn_radiation_monochromator mirror
_diffrn_radiation_probe x-ray
_diffrn_radiation_type MoK\a
_diffrn_radiation_wavelength 0.71073
_diffrn_reflns_av_R_equivalents 0.1417
_diffrn_reflns_av_unetI/netI 0.0304
_diffrn_reflns_Laue_measured_fraction_full 1.000
_diffrn_reflns_Laue_measured_fraction_max 0.988
_diffrn_reflns_limit_h_max 8
_diffrn_reflns_limit_h_min -7
_diffrn_reflns_limit_k_max 8
_diffrn_reflns_limit_k_min -7
_diffrn_reflns_limit_l_max 7
_diffrn_reflns_limit_l_min -8
_diffrn_reflns_number 2955
_diffrn_reflns_point_group_measured_fraction_full 1.000
_diffrn_reflns_point_group_measured_fraction_max 0.988
_diffrn_reflns_theta_full 26.000
_diffrn_reflns_theta_max 29.432
_diffrn_reflns_theta_min 3.442
_diffrn_source_type 'SuperNova (Mo) X-ray Source'
_exptl_absorpt_coefficient_mu 34.680
_exptl_absorpt_correction_T_max 0.045
_exptl_absorpt_correction_T_min 0.011
_exptl_absorpt_correction_type gaussian
_exptl_absorpt_process_details
;
CrysAlisPro 1.171.38.43 (Rigaku Oxford Diffraction, 2015)
Numerical absorption correction based on gaussian integration over
            a multifaceted crystal model
Spherical absorption correction
 using equivalent radius and absorption coefficient.
Empirical absorption correction using spherical harmonics,
 implemented in SCALE3 ABSPACK scaling algorithm.
;
_exptl_crystal_colour orange
_exptl_crystal_colour_primary orange
_exptl_crystal_density_diffrn 3.835
_exptl_crystal_description block
_exptl_crystal_F_000 206
_exptl_crystal_size_max 0.314
_exptl_crystal_size_mid 0.284
_exptl_crystal_size_min 0.218
_refine_diff_density_max 1.013
_refine_diff_density_min -0.992
_refine_diff_density_rms 0.209
_refine_ls_extinction_coef 0.038(4)
_refine_ls_extinction_expression Fc^*^=kFc[1+0.001xFc^2^\l^3^/sin(2\q)]^-1/4^
_refine_ls_extinction_method 'SHELXL-2014/7 (Sheldrick 2014'
_refine_ls_goodness_of_fit_ref 1.220
_refine_ls_hydrogen_treatment constr
_refine_ls_matrix_type full
_refine_ls_number_parameters 12
_refine_ls_number_reflns 85
_refine_ls_number_restraints 2
_refine_ls_restrained_S_all 1.204
_refine_ls_R_factor_all 0.0290
_refine_ls_R_factor_gt 0.0286
_refine_ls_shift/su_max 0.000
_refine_ls_shift/su_mean 0.000
_refine_ls_structure_factor_coef Fsqd
_refine_ls_weighting_details 'w=1/[\s^2^(Fo^2^)+(0.0423P)^2^+0.0062P] where P=(Fo^2^+2Fc^2^)/3'
_refine_ls_weighting_scheme calc
_refine_ls_wR_factor_gt 0.0669
_refine_ls_wR_factor_ref 0.0669
_reflns_Friedel_coverage 0.000
_reflns_number_gt 84
_reflns_number_total 85
_reflns_threshold_expression 'I > 2\s(I)'
_cod_data_source_file nl6b05022_si_003.cif
_cod_data_source_block acorr
_cod_depositor_comments 'Adding full bibliography for 1545319--1545320.cif.'
_cod_original_cell_volume 207.422(11)
_cod_database_code 1545320
_chemical_oxdiff_formula 'Pb Br3 C H6 N'
_shelx_space_group_comment
;
The symmetry employed for this shelxl refinement is uniquely defined
by the following loop, which should always be used as a source of
symmetry information in preference to the above space-group names.
They are only intended as comments.
;
_reflns_odcompleteness_completeness 100.00
_reflns_odcompleteness_iscentric 1
_reflns_odcompleteness_theta 26.32
_olex2_refinement_description
;
1. Others
 Fixed Sof: N1(0.0208) H1A(0.0208) H1B(0.0208) H1C(0.0208) C2(0.0208)
 H2A(0.0208) H2B(0.0208) H2C(0.0208)
 Fixed U12: Pb1(0) Br2(0)
 Fixed U13: Pb1(0) Br2(0)
 Fixed U23: Pb1(0) Br2(0)
 Fixed Uiso: H1A(0.06) H1B(0.06) H1C(0.06) H2A(0.06) H2B(0.06) H2C(0.06)
 Fixed X: Pb1(0.5) Br2(0.5) H1A(-0.0974) H1B(0.0637) H1C(-0.1596) H2A(0.0961)
 H2B(0.157) H2C(-0.0823)
 Fixed Y: Pb1(0.5) Br2(0.5) H1A(0.196) H1B(0.1916) H1C(0.0936) H2A(-0.1865)
 H2B(-0.0775) H2C(-0.185)
 Fixed Z: Pb1(0.5) Br2(0) H1A(-0.1017) H1B(0.0836) H1C(0.1126) H2A(0.0616)
 H2B(-0.172) H2C(-0.1343)
;
_shelx_shelxl_version_number 2014/7
_olex2_submission_special_instructions 'No special instructions were received'
_oxdiff_exptl_absorpt_empirical_details
;
Empirical correction (ABSPACK) includes:
- Absorption correction using spherical harmonics
- Frame scaling
- Detector area scaling
;
_oxdiff_exptl_absorpt_empirical_full_max 3.473
_oxdiff_exptl_absorpt_empirical_full_min 0.499
_oxdiff_exptl_absorpt_spherical_max 0.026
_oxdiff_exptl_absorpt_spherical_min 0.008

loop_
_space_group_symop_operation_xyz
'x, y, z'
'-x, -y, z'
'-x, y, -z'
'x, -y, -z'
'z, x, y'
'z, -x, -y'
'-z, -x, y'
'-z, x, -y'
'y, z, x'
'-y, z, -x'
'y, -z, -x'
'-y, -z, x'
'y, x, -z'
'-y, -x, -z'
'y, -x, z'
'-y, x, z'
'x, z, -y'
'-x, z, y'
'-x, -z, -y'
'x, -z, y'
'z, y, -x'
'z, -y, x'
'-z, y, x'
'-z, -y, -x'
'-x, -y, -z'
'x, y, -z'
'x, -y, z'
'-x, y, z'
'-z, -x, -y'
'-z, x, y'
'z, x, -y'
'z, -x, y'
'-y, -z, -x'
'y, -z, x'
'-y, z, x'
'y, z, -x'
'-y, -x, z'
'y, x, z'
'-y, x, -z'
'y, -x, -z'
'-x, -z, y'
'x, -z, -y'
'x, z, y'
'-x, z, -y'
'-z, -y, x'
'-z, y, -x'
'z, -y, -x'
'z, y, x'

loop_
_atom_site_label
_atom_site_type_symbol
_atom_site_fract_x
_atom_site_fract_y
_atom_site_fract_z
_atom_site_U_iso_or_equiv
_atom_site_adp_type
_atom_site_occupancy
_atom_site_site_symmetry_order
_atom_site_calc_flag
_atom_site_refinement_flags_posn
_atom_site_refinement_flags_adp
_atom_site_refinement_flags_occupancy
_atom_site_disorder_assembly
_atom_site_disorder_group
Pb1 Pb 0.5000 0.5000 0.5000 0.03516(16) Uani 1 48 d S T P . .
Br2 Br 0.5000 0.5000 0.0000 0.1087(8) Uani 1 16 d S T P . .
N1 N -0.047(3) 0.1162(13) 0.015(3) 0.040(12) Uiso 0.0208 1 d D . . A -1
H1A H -0.0974 0.1960 -0.1017 0.060 Uiso 0.0208 1 d G . . A -1
H1B H 0.0637 0.1916 0.0836 0.060 Uiso 0.0208 1 d G . . A -1
H1C H -0.1596 0.0936 0.1126 0.060 Uiso 0.0208 1 d G . . A -1
C2 C 0.038(15) -0.102(6) -0.064(7) 0.040(12) Uiso 0.0208 1 d DG . . A -1
H2A H 0.0961 -0.1865 0.0616 0.060 Uiso 0.0208 1 d G . . A -1
H2B H 0.1570 -0.0775 -0.1720 0.060 Uiso 0.0208 1 d G . . A -1
H2C H -0.0823 -0.1850 -0.1343 0.060 Uiso 0.0208 1 d G . . A -1

loop_
_atom_site_aniso_label
_atom_site_aniso_U_11
_atom_site_aniso_U_22
_atom_site_aniso_U_33
_atom_site_aniso_U_23
_atom_site_aniso_U_13
_atom_site_aniso_U_12
Pb1 0.03516(16) 0.03516(16) 0.03516(16) 0.000 0.000 0.000
Br2 0.1470(12) 0.1470(12) 0.0320(7) 0.000 0.000 0.000

loop_
_atom_type_symbol
_atom_type_description
_atom_type_scat_dispersion_real
_atom_type_scat_dispersion_imag
_atom_type_scat_source
Br Br -0.2901 2.4595 'International Tables Vol C Tables 4.2.6.8 and 6.1.1.4'
C C 0.0033 0.0016 'International Tables Vol C Tables 4.2.6.8 and 6.1.1.4'
N N 0.0061 0.0033 'International Tables Vol C Tables 4.2.6.8 and 6.1.1.4'
Pb Pb -3.3944 10.1111 'International Tables Vol C Tables 4.2.6.8 and 6.1.1.4'
H H 0.0000 0.0000 'International Tables Vol C Tables 4.2.6.8 and 6.1.1.4'
He He 0.0000 0.0000 'International Tables Vol C Tables 4.2.6.8 and 6.1.1.4'

loop_
_exptl_crystal_face_index_h
_exptl_crystal_face_index_k
_exptl_crystal_face_index_l
_exptl_crystal_face_perp_dist
3 -5 -6 0.1330
7 -2 -4 0.1201
8 0 -2 0.1193
7 3 2 0.1124
0 5 7 0.0903
-6 -4 -4 0.1154
6 0 -5 0.1130
6 -6 0 0.1015
-1 -6 5 0.1118
-6 -1 6 0.1725
-5 6 0 0.1533
1 7 -5 0.1381
1 1 0 0.1105
-1 0 -1 0.1220
1 0 1 0.0959

loop_
_geom_angle_atom_site_label_1
_geom_angle_atom_site_label_2
_geom_angle_atom_site_label_3
_geom_angle
_geom_angle_site_symmetry_1
_geom_angle_site_symmetry_3
Br2 Pb1 Br2 90.0 9_565 .
Br2 Pb1 Br2 180.0 5 5_655
Br2 Pb1 Br2 90.0 5_655 9
Br2 Pb1 Br2 90.0 1_556 5_655
Br2 Pb1 Br2 90.0 . 9
Br2 Pb1 Br2 90.0 1_556 9
Br2 Pb1 Br2 90.0 9_565 5
Br2 Pb1 Br2 90.0 9_565 1_556
Br2 Pb1 Br2 90.0 . 5
Br2 Pb1 Br2 180.0 9_565 9
Br2 Pb1 Br2 90.0 1_556 5
Br2 Pb1 Br2 180.0 . 1_556
Br2 Pb1 Br2 90.0 5 9
Br2 Pb1 Br2 90.0 . 5_655
Br2 Pb1 Br2 90.0 9_565 5_655
Pb1 Br2 Pb1 180.0 1_554 .
H1A N1 H1B 109.5 . .
H1A N1 H1C 109.5 . .
H1B N1 H1C 109.5 . .
C2 N1 H1A 109.4 . .
C2 N1 H1B 109.5 . .
C2 N1 H1C 109.5 . .
N1 C2 H2A 109.5 . .
N1 C2 H2B 109.5 . .
N1 C2 H2C 109.5 . .
H2A C2 H2B 109.5 . .
H2A C2 H2C 109.5 . .
H2B C2 H2C 109.5 . .

loop_
_geom_bond_atom_site_label_1
_geom_bond_atom_site_label_2
_geom_bond_distance
_geom_bond_site_symmetry_2
Pb1 Br2 2.95975(5) 9_565
Pb1 Br2 2.95975(5) 9
Pb1 Br2 2.95975(5) .
Pb1 Br2 2.95975(5) 5_655
Pb1 Br2 2.95975(5) 1_556
Pb1 Br2 2.95975(5) 5
Br2 Pb1 2.95975(5) 1_554
N1 H1A 0.8900 .
N1 H1B 0.8903 .
N1 H1C 0.8896 .
N1 C2 1.4649 .
C2 H2A 0.9601 .
C2 H2B 0.9601 .
C2 H2C 0.9610 .

loop_
_exptl_oxdiff_crystal_face_indexfrac_h
_exptl_oxdiff_crystal_face_indexfrac_k
_exptl_oxdiff_crystal_face_indexfrac_l
_exptl_oxdiff_crystal_face_x
_exptl_oxdiff_crystal_face_y
_exptl_oxdiff_crystal_face_z
2.9634 -4.5469 -6.3386 0.4706 -0.3606 0.8053
6.6456 -2.4794 -4.3972 0.0559 -0.0425 0.9975
8.1727 -0.1263 -1.6894 -0.3097 0.2379 0.9206
7.3650 3.0389 2.4882 -0.6874 0.5274 0.4993
0.2672 5.1787 6.5380 -0.6813 0.5223 -0.5128
-6.2984 -3.9270 -3.8175 0.7599 -0.5829 -0.2879
6.4346 0.2528 -5.3108 0.1713 0.2796 0.9447
5.7477 -6.0395 -0.3077 -0.3263 -0.5328 0.7808
-0.7750 -6.4779 5.2049 -0.5139 -0.8390 -0.1787
-6.0407 -1.1643 5.6421 -0.2317 -0.3783 -0.8962
-5.3915 6.3635 -0.2059 0.3595 0.5871 -0.7253
0.5471 6.5845 -5.0986 0.5167 0.8436 0.1464
1.0000 1.0000 0.0000 -0.0565 0.1440 0.0692
-1.0000 0.0000 -1.0000 0.1634 -0.0153 -0.0422
1.0000 -0.0000 1.0000 -0.1634 0.0153 0.0422
